data_7037943
loop_
_publ_author_name
'Haddow, Mairi F.'
'Jaltai, Judit'
'Hanton, Martin'
'Pringle, Paul G.'
'Rush, Laura E.'
'Sparkes, Hazel A.'
'Woodall, Christopher H.'

_publ_section_title
;
 Aminophobanes: hydrolytic stability, tautomerism and application in
 Cr-catalysed ethene oligomerisation.
;
_journal_issue 5
_journal_name_full 'Dalton transactions (Cambridge, England : 2003)'
_journal_page_first 2294
_journal_page_last 2307
_journal_paper_doi 10.1039/c5dt04394h
_journal_volume 45
_journal_year 2016
_chemical_formula_moiety 'C17 H31 Cl2 N P2 Pd'
_chemical_formula_sum 'C17 H31 Cl2 N P2 Pd'
_chemical_formula_weight 488.67
_chemical_name_systematic
;
 ? 
;
_space_group_crystal_system monoclinic
_space_group_IT_number 14
_space_group_name_Hall '-P 2ybc'
_space_group_name_H-M_alt 'P 1 21/c 1'
_symmetry_space_group_name_Hall '-P 2ybc'
_symmetry_space_group_name_H-M 'P 1 21/c 1'
_atom_sites_solution_hydrogens geom
_atom_sites_solution_primary direct
_atom_sites_solution_secondary difmap
_audit_creation_date 2013-12-09
_audit_creation_method
;
Olex2 1.2
(compiled 2013.11.15 svn.r2834 for OlexSys, GUI svn.r4720)
;
_audit_update_record
;
2015-10-26 deposited with the CCDC.
2016-01-11 downloaded from the CCDC.
;
_cell_angle_alpha 90.00
_cell_angle_beta 112.2130(10)
_cell_angle_gamma 90.00
_cell_formula_units_Z 4
_cell_length_a 11.9640(3)
_cell_length_b 12.5989(4)
_cell_length_c 13.8207(4)
_cell_measurement_reflns_used 9909
_cell_measurement_temperature 100(2)
_cell_measurement_theta_max 27.50
_cell_measurement_theta_min 2.27
_cell_volume 1928.63(10)
_computing_cell_refinement 'Bruker Apex II'
_computing_data_collection 'Bruker Apex II'
_computing_data_reduction 'Bruker SAINT'
_computing_molecular_graphics 'Olex2 (Dolomanov et al., 2009)'
_computing_publication_material 'Olex2 (Dolomanov et al., 2009)'
_computing_structure_refinement 'XL (Sheldrick, 2008)'
_computing_structure_solution 'ShelXS (Sheldrick, 2008)'
_diffrn_ambient_temperature 100(2)
_diffrn_measured_fraction_theta_full 0.998
_diffrn_measured_fraction_theta_max 0.998
_diffrn_measurement_device_type 'CCD area detector'
_diffrn_measurement_method 'phi and omega scans'
_diffrn_radiation_monochromator graphite
_diffrn_radiation_type MoK\a
_diffrn_radiation_wavelength 0.71073
_diffrn_reflns_av_R_equivalents 0.0231
_diffrn_reflns_av_unetI/netI 0.0191
_diffrn_reflns_limit_h_max 15
_diffrn_reflns_limit_h_min -13
_diffrn_reflns_limit_k_max 16
_diffrn_reflns_limit_k_min -12
_diffrn_reflns_limit_l_max 17
_diffrn_reflns_limit_l_min -17
_diffrn_reflns_number 19685
_diffrn_reflns_theta_full 27.54
_diffrn_reflns_theta_max 27.54
_diffrn_reflns_theta_min 1.84
_diffrn_source 'fine-focus sealed tube'
_exptl_absorpt_coefficient_mu 1.404
_exptl_absorpt_correction_T_max 0.7456
_exptl_absorpt_correction_T_min 0.6195
_exptl_absorpt_correction_type multi-scan
_exptl_absorpt_process_details 'SADABS V2008/1'
_exptl_crystal_colour colourless
_exptl_crystal_density_diffrn 1.683
_exptl_crystal_density_method 'not measured'
_exptl_crystal_description block
_exptl_crystal_F_000 1000
_exptl_crystal_size_max 0.26
_exptl_crystal_size_mid 0.11
_exptl_crystal_size_min 0.08
_refine_diff_density_max 0.895
_refine_diff_density_min -0.299
_refine_diff_density_rms 0.065
_refine_ls_extinction_method none
_refine_ls_goodness_of_fit_ref 1.040
_refine_ls_hydrogen_treatment constr
_refine_ls_matrix_type full
_refine_ls_number_parameters 220
_refine_ls_number_reflns 4437
_refine_ls_number_restraints 0
_refine_ls_restrained_S_all 1.040
_refine_ls_R_factor_all 0.0198
_refine_ls_R_factor_gt 0.0178
_refine_ls_shift/su_max 0.002
_refine_ls_shift/su_mean 0.000
_refine_ls_structure_factor_coef Fsqd
_refine_ls_weighting_details 'calc w=1/[\s^2^(Fo^2^)+(0.0195P)^2^+1.4590P] where P=(Fo^2^+2Fc^2^)/3'
_refine_ls_weighting_scheme calc
_refine_ls_wR_factor_gt 0.0446
_refine_ls_wR_factor_ref 0.0458
_reflns_number_gt 4152
_reflns_number_total 4437
_reflns_threshold_expression >2sigma(I)
_cod_data_source_file c5dt04394h1.cif
_cod_data_source_block jj380_0m
_cod_depositor_comments 'Adding full bibliography for 7037938--7037946.cif.'
_cod_database_code 7037943
_olex2_refinement_description
;
1. Others
 Fixed Uiso: H1A1(0.032) H1A2(0.032) H1A3(0.032) H1B1(0.03) H1B2(0.03)
 H1B3(0.03) H2(0.018) H3A(0.022) H3B(0.022) H4A(0.026) H4B(0.026) H5A(0.023)
 H5B(0.023) H6(0.018) H7A(0.023) H7B(0.023) H8A(0.025) H8B(0.025) H9A(0.023)
 H9B(0.023) H10(0.017) H11A(0.022) H11B(0.022) H12A(0.025) H12B(0.025)
 H13A(0.019) H13B(0.019) H14(0.016) H15A(0.022) H15B(0.022) H16A(0.027)
 H16B(0.027) H17A(0.023) H17B(0.023)
 Fixed X: H1A1(0.9859) H1A2(0.8797) H1A3(0.8479) H1B1(0.8418) H1B2(0.9359)
 H1B3(0.9832) H2(0.7735) H3A(0.5675) H3B(0.6476) H4A(0.4573) H4B(0.4699)
 H5A(0.5992) H5B(0.4944) H6(0.6856) H7A(0.5386) H7B(0.6741) H8A(0.5032)
 H8B(0.5752) H9A(0.7471) H9B(0.6394) H10(1.1142) H11A(1.1944) H11B(1.3035)
 H12A(1.3257) H12B(1.3442) H13A(1.2317) H13B(1.1442) H14(1.036) H15A(1.0844)
 H15B(1.1969) H16A(1.3153) H16B(1.2459) H17A(1.2663) H17B(1.1341)
 Fixed Y: H1A1(0.6243) H1A2(0.6957) H1A3(0.5938) H1B1(0.5994) H1B2(0.5609)
 H1B3(0.6203) H2(0.648) H3A(0.6788) H3B(0.7837) H4A(0.7355) H4B(0.8378)
 H5A(0.9196) H5B(0.872) H6(0.8432) H7A(0.7078) H7B(0.6667) H8A(0.6088)
 H8B(0.5315) H9A(0.541) H9B(0.5209) H10(0.6812) H11A(0.8461) H11B(0.7686)
 H12A(0.9469) H12B(0.8561) H13A(0.9837) H13B(0.9965) H14(0.915) H15A(0.7548)
 H15B(0.8322) H16A(0.7391) H16B(0.6499) H17A(0.6155) H17B(0.5988)
 Fixed Z: H1A1(-0.069) H1A2(-0.1476) H1A3(-0.0938) H1B1(-0.0982) H1B2(0.0131)
 H1B3(-0.0665) H2(0.1528) H3A(0.1295) H3B(0.1583) H4A(-0.0343) H4B(0.037) H5A(-
 0.0254) H5B(-0.1262) H6(-0.1358) H7A(-0.2156) H7B(-0.1812) H8A(-0.0933) H8B(-
 0.1407) H9A(0.0067) H9B(0.046) H10(0.2196) H11A(0.2867) H11B(0.296)
 H12A(0.2413) H12B(0.1682) H13A(0.0572) H13B(0.1195) H14(-0.0396) H15A(-0.0956)
 H15B(-0.0734) H16A(0.0675) H16B(-0.0152) H17A(0.1633) H17B(0.0769)
;

loop_
_space_group_symop_id
_space_group_symop_operation_xyz
1 'x, y, z'
2 '-x, y+1/2, -z+1/2'
3 '-x, -y, -z'
4 'x, -y-1/2, z-1/2'

loop_
_atom_site_label
_atom_site_type_symbol
_atom_site_fract_x
_atom_site_fract_y
_atom_site_fract_z
_atom_site_U_iso_or_equiv
_atom_site_adp_type
_atom_site_occupancy
_atom_site_symmetry_multiplicity
_atom_site_calc_flag
_atom_site_refinement_flags
_atom_site_disorder_assembly
_atom_site_disorder_group
Pd1 Pd 0.892594(10) 0.894331(9) 0.140203(9) 0.01006(4) Uani 1 1 d . . .
P1 P 0.78677(4) 0.76878(3) 0.02962(3) 0.01121(8) Uani 1 1 d . A .
P2 P 1.01645(4) 0.80070(3) 0.08576(3) 0.01085(8) Uani 1 1 d . A .
Cl1 Cl 1.03470(4) 1.00727(3) 0.26388(3) 0.01857(9) Uani 1 1 d . . .
Cl2 Cl 0.73421(4) 0.98265(3) 0.17143(3) 0.01690(8) Uani 1 1 d . . .
N1 N 0.90596(12) 0.72008(11) 0.00581(11) 0.0149(3) Uani 1 1 d . . .
C1A C 0.9048(4) 0.6526(5) -0.0839(5) 0.0215(13) Uani 0.581(14) 1 d P A 1
H1A1 H 0.9859 0.6243 -0.0690 0.032 Uiso 0.581(14) 1 calc PR A 1
H1A2 H 0.8797 0.6957 -0.1476 0.032 Uiso 0.581(14) 1 calc PR A 1
H1A3 H 0.8479 0.5938 -0.0938 0.032 Uiso 0.581(14) 1 calc PR A 1
C1B C 0.9177(5) 0.6164(6) -0.0404(7) 0.0198(16) Uani 0.419(14) 1 d P A 2
H1B1 H 0.8418 0.5994 -0.0982 0.030 Uiso 0.419(14) 1 calc PR A 2
H1B2 H 0.9359 0.5609 0.0131 0.030 Uiso 0.419(14) 1 calc PR A 2
H1B3 H 0.9832 0.6203 -0.0665 0.030 Uiso 0.419(14) 1 calc PR A 2
C2 C 0.71360(15) 0.67152(13) 0.08346(12) 0.0151(3) Uani 1 1 d . . .
H2 H 0.7735 0.6480 0.1528 0.018 Uiso 1 1 calc R A .
C3 C 0.61038(15) 0.73086(14) 0.10233(13) 0.0186(3) Uani 1 1 d . A .
H3A H 0.5675 0.6788 0.1295 0.022 Uiso 1 1 calc R . .
H3B H 0.6476 0.7837 0.1583 0.022 Uiso 1 1 calc R . .
C4 C 0.51525(16) 0.78885(15) 0.00929(14) 0.0215(4) Uani 1 1 d . . .
H4A H 0.4573 0.7355 -0.0343 0.026 Uiso 1 1 calc R A .
H4B H 0.4699 0.8378 0.0370 0.026 Uiso 1 1 calc R . .
C5 C 0.56327(15) 0.85275(14) -0.06157(13) 0.0191(3) Uani 1 1 d . A .
H5A H 0.5992 0.9196 -0.0254 0.023 Uiso 1 1 calc R . .
H5B H 0.4944 0.8720 -0.1262 0.023 Uiso 1 1 calc R . .
C6 C 0.65846(15) 0.79432(13) -0.09198(12) 0.0153(3) Uani 1 1 d . . .
H6 H 0.6856 0.8432 -0.1358 0.018 Uiso 1 1 calc R A .
C7 C 0.61237(16) 0.69044(15) -0.15426(12) 0.0195(4) Uani 1 1 d . A .
H7A H 0.5386 0.7078 -0.2156 0.023 Uiso 1 1 calc R . .
H7B H 0.6741 0.6667 -0.1812 0.023 Uiso 1 1 calc R . .
C8 C 0.58280(17) 0.59588(14) -0.09763(14) 0.0212(4) Uani 1 1 d . . .
H8A H 0.5032 0.6088 -0.0933 0.025 Uiso 1 1 calc R A .
H8B H 0.5752 0.5315 -0.1407 0.025 Uiso 1 1 calc R . .
C9 C 0.67448(16) 0.57348(14) 0.01238(13) 0.0196(3) Uani 1 1 d . A .
H9A H 0.7471 0.5410 0.0067 0.023 Uiso 1 1 calc R . .
H9B H 0.6394 0.5209 0.0460 0.023 Uiso 1 1 calc R . .
C10 C 1.14365(15) 0.72654(13) 0.17473(12) 0.0145(3) Uani 1 1 d . . .
H10 H 1.1142 0.6812 0.2196 0.017 Uiso 1 1 calc R A .
C11 C 1.23419(15) 0.80799(14) 0.24577(13) 0.0187(3) Uani 1 1 d . A .
H11A H 1.1944 0.8461 0.2867 0.022 Uiso 1 1 calc R . .
H11B H 1.3035 0.7686 0.2960 0.022 Uiso 1 1 calc R . .
C12 C 1.28352(16) 0.89098(14) 0.19028(14) 0.0211(4) Uani 1 1 d . . .
H12A H 1.3257 0.9469 0.2413 0.025 Uiso 1 1 calc R A .
H12B H 1.3442 0.8561 0.1682 0.025 Uiso 1 1 calc R . .
C13 C 1.18885(14) 0.94400(13) 0.09460(13) 0.0162(3) Uani 1 1 d . A .
H13A H 1.2317 0.9837 0.0572 0.019 Uiso 1 1 calc R . .
H13B H 1.1442 0.9965 0.1195 0.019 Uiso 1 1 calc R . .
C14 C 1.09576(15) 0.86982(13) 0.01522(12) 0.0135(3) Uani 1 1 d . . .
H14 H 1.0360 0.9150 -0.0396 0.016 Uiso 1 1 calc R A .
C15 C 1.15108(16) 0.79117(13) -0.03956(13) 0.0185(3) Uani 1 1 d . A .
H15A H 1.0844 0.7548 -0.0956 0.022 Uiso 1 1 calc R . .
H15B H 1.1969 0.8322 -0.0734 0.022 Uiso 1 1 calc R . .
C16 C 1.23525(17) 0.70622(14) 0.03053(15) 0.0222(4) Uani 1 1 d . . .
H16A H 1.3153 0.7391 0.0675 0.027 Uiso 1 1 calc R A .
H16B H 1.2459 0.6499 -0.0152 0.027 Uiso 1 1 calc R . .
C17 C 1.19571(16) 0.65312(14) 0.11270(14) 0.0191(3) Uani 1 1 d . A .
H17A H 1.2663 0.6155 0.1633 0.023 Uiso 1 1 calc R . .
H17B H 1.1341 0.5988 0.0769 0.023 Uiso 1 1 calc R . .

loop_
_atom_site_aniso_label
_atom_site_aniso_U_11
_atom_site_aniso_U_22
_atom_site_aniso_U_33
_atom_site_aniso_U_23
_atom_site_aniso_U_13
_atom_site_aniso_U_12
Pd1 0.01054(7) 0.00979(7) 0.00976(6) -0.00134(4) 0.00372(5) -0.00103(4)
P1 0.01010(19) 0.01218(19) 0.01125(18) -0.00149(15) 0.00391(15) -0.00190(15)
P2 0.00974(19) 0.01082(19) 0.01176(18) -0.00053(15) 0.00380(15) -0.00088(14)
Cl1 0.0172(2) 0.0183(2) 0.01827(19) -0.00784(15) 0.00457(16) -0.00458(15)
Cl2 0.01676(19) 0.01624(19) 0.01993(19) -0.00369(15) 0.00946(16) 0.00100(15)
N1 0.0121(7) 0.0156(7) 0.0175(7) -0.0068(5) 0.0063(5) -0.0028(5)
C1A 0.0209(18) 0.023(2) 0.024(2) -0.0118(19) 0.0117(17) -0.0023(15)
C1B 0.018(2) 0.019(3) 0.022(3) -0.007(2) 0.006(2) -0.0016(19)
C2 0.0170(8) 0.0154(8) 0.0124(7) -0.0001(6) 0.0050(6) -0.0041(6)
C3 0.0203(9) 0.0214(9) 0.0185(8) -0.0029(7) 0.0122(7) -0.0073(7)
C4 0.0147(8) 0.0271(9) 0.0250(9) -0.0041(7) 0.0102(7) -0.0033(7)
C5 0.0124(8) 0.0222(9) 0.0198(8) 0.0014(7) 0.0029(7) 0.0003(7)
C6 0.0135(8) 0.0194(8) 0.0119(7) 0.0012(6) 0.0037(6) -0.0030(6)
C7 0.0174(9) 0.0274(10) 0.0122(7) -0.0037(7) 0.0037(7) -0.0056(7)
C8 0.0215(9) 0.0225(9) 0.0189(8) -0.0079(7) 0.0070(7) -0.0093(7)
C9 0.0224(9) 0.0144(8) 0.0224(8) -0.0011(7) 0.0091(7) -0.0052(7)
C10 0.0137(8) 0.0153(8) 0.0152(7) 0.0052(6) 0.0063(6) 0.0017(6)
C11 0.0145(8) 0.0217(9) 0.0156(8) 0.0048(7) 0.0007(6) 0.0003(7)
C12 0.0128(8) 0.0235(9) 0.0221(9) 0.0036(7) 0.0011(7) -0.0033(7)
C13 0.0133(8) 0.0153(8) 0.0195(8) 0.0035(6) 0.0057(7) -0.0022(6)
C14 0.0137(8) 0.0125(7) 0.0145(7) 0.0045(6) 0.0056(6) 0.0013(6)
C15 0.0238(9) 0.0174(8) 0.0189(8) 0.0037(7) 0.0134(7) 0.0022(7)
C16 0.0265(10) 0.0187(9) 0.0296(9) 0.0059(7) 0.0200(8) 0.0066(7)
C17 0.0215(9) 0.0148(8) 0.0245(9) 0.0067(7) 0.0129(7) 0.0063(7)

loop_
_atom_type_symbol
_atom_type_description
_atom_type_scat_dispersion_real
_atom_type_scat_dispersion_imag
_atom_type_scat_source
C C 0.0033 0.0016 'International Tables Vol C Tables 4.2.6.8 and 6.1.1.4'
H H 0.0000 0.0000 'International Tables Vol C Tables 4.2.6.8 and 6.1.1.4'
N N 0.0061 0.0033 'International Tables Vol C Tables 4.2.6.8 and 6.1.1.4'
P P 0.1023 0.0942 'International Tables Vol C Tables 4.2.6.8 and 6.1.1.4'
Cl Cl 0.1484 0.1585 'International Tables Vol C Tables 4.2.6.8 and 6.1.1.4'
Pd Pd -0.9988 1.0072 'International Tables Vol C Tables 4.2.6.8 and 6.1.1.4'

loop_
_geom_angle_atom_site_label_1
_geom_angle_atom_site_label_2
_geom_angle_atom_site_label_3
_geom_angle
P1 Pd1 P2 70.851(15)
P1 Pd1 Cl1 169.835(16)
P1 Pd1 Cl2 99.882(15)
P2 Pd1 Cl1 99.975(15)
P2 Pd1 Cl2 170.076(15)
Cl2 Pd1 Cl1 89.527(15)
N1 P1 Pd1 95.07(5)
N1 P1 C2 113.92(7)
N1 P1 C6 111.18(7)
C2 P1 Pd1 115.68(5)
C2 P1 C6 97.35(7)
C6 P1 Pd1 124.57(6)
N1 P2 Pd1 94.73(5)
N1 P2 C10 112.32(7)
N1 P2 C14 111.86(7)
C10 P2 Pd1 122.48(5)
C10 P2 C14 97.82(7)
C14 P2 Pd1 118.31(5)
P1 N1 P2 99.32(7)
C1A N1 P1 128.34(18)
C1A N1 P2 129.61(17)
C1B N1 P1 128.7(2)
C1B N1 P2 128.9(2)
N1 C1A H1A1 109.5
N1 C1A H1A2 109.5
N1 C1A H1A3 109.5
N1 C1B H1B1 109.5
N1 C1B H1B2 109.5
N1 C1B H1B3 109.5
H1B1 C1B H1B2 109.5
H1B1 C1B H1B3 109.5
H1B2 C1B H1B3 109.5
P1 C2 H2 108.0
C3 C2 P1 106.34(11)
C3 C2 H2 108.0
C9 C2 P1 110.92(11)
C9 C2 H2 108.0
C9 C2 C3 115.23(14)
C2 C3 H3A 107.8
C2 C3 H3B 107.8
H3A C3 H3B 107.1
C4 C3 C2 118.22(13)
C4 C3 H3A 107.8
C4 C3 H3B 107.8
C3 C4 H4A 108.2
C3 C4 H4B 108.2
H4A C4 H4B 107.4
C5 C4 C3 116.35(14)
C5 C4 H4A 108.2
C5 C4 H4B 108.2
C4 C5 H5A 108.6
C4 C5 H5B 108.6
C4 C5 C6 114.58(14)
H5A C5 H5B 107.6
C6 C5 H5A 108.6
C6 C5 H5B 108.6
P1 C6 H6 108.2
C5 C6 P1 106.49(11)
C5 C6 H6 108.2
C5 C6 C7 114.24(14)
C7 C6 P1 111.19(12)
C7 C6 H6 108.2
C6 C7 H7A 107.7
C6 C7 H7B 107.7
H7A C7 H7B 107.1
C8 C7 C6 118.27(13)
C8 C7 H7A 107.7
C8 C7 H7B 107.7
C7 C8 H8A 108.4
C7 C8 H8B 108.4
H8A C8 H8B 107.4
C9 C8 C7 115.64(14)
C9 C8 H8A 108.4
C9 C8 H8B 108.4
C2 C9 H9A 108.6
C2 C9 H9B 108.6
C8 C9 C2 114.73(14)
C8 C9 H9A 108.6
C8 C9 H9B 108.6
H9A C9 H9B 107.6
P2 C10 H10 108.2
C11 C10 P2 107.21(11)
C11 C10 H10 108.2
C17 C10 P2 110.10(11)
C17 C10 H10 108.2
C17 C10 C11 114.70(14)
C10 C11 H11A 108.2
C10 C11 H11B 108.2
H11A C11 H11B 107.4
C12 C11 C10 116.31(14)
C12 C11 H11A 108.2
C12 C11 H11B 108.2
C11 C12 H12A 108.4
C11 C12 H12B 108.4
H12A C12 H12B 107.5
C13 C12 C11 115.38(14)
C13 C12 H12A 108.4
C13 C12 H12B 108.4
C12 C13 H13A 108.1
C12 C13 H13B 108.1
C12 C13 C14 116.61(14)
H13A C13 H13B 107.3
C14 C13 H13A 108.1
C14 C13 H13B 108.1
P2 C14 H14 108.1
C13 C14 P2 106.90(11)
C13 C14 H14 108.1
C15 C14 P2 111.32(11)
C15 C14 C13 114.16(14)
C15 C14 H14 108.1
C14 C15 H15A 108.3
C14 C15 H15B 108.3
H15A C15 H15B 107.4
C16 C15 C14 116.06(14)
C16 C15 H15A 108.3
C16 C15 H15B 108.3
C15 C16 H16A 108.0
C15 C16 H16B 108.0
C15 C16 C17 117.20(14)
H16A C16 H16B 107.2
C17 C16 H16A 108.0
C17 C16 H16B 108.0
C10 C17 H17A 108.1
C10 C17 H17B 108.1
C16 C17 C10 116.78(14)
C16 C17 H17A 108.1
C16 C17 H17B 108.1
H17A C17 H17B 107.3

loop_
_geom_bond_atom_site_label_1
_geom_bond_atom_site_label_2
_geom_bond_distance
Pd1 P1 2.2311(4)
Pd1 P2 2.2353(4)
Pd1 Cl1 2.3748(4)
Pd1 Cl2 2.3735(4)
P1 N1 1.6949(14)
P1 C2 1.8204(16)
P1 C6 1.8259(16)
P2 N1 1.7016(14)
P2 C10 1.8127(16)
P2 C14 1.8190(16)
N1 C1A 1.499(4)
N1 C1B 1.484(5)
C1A H1A1 0.9800
C1A H1A2 0.9800
C1A H1A3 0.9800
C1B H1B1 0.9800
C1B H1B2 0.9800
C1B H1B3 0.9800
C2 H2 1.0000
C2 C3 1.548(2)
C2 C9 1.537(2)
C3 H3A 0.9900
C3 H3B 0.9900
C3 C4 1.541(2)
C4 H4A 0.9900
C4 H4B 0.9900
C4 C5 1.537(2)
C5 H5A 0.9900
C5 H5B 0.9900
C5 C6 1.542(2)
C6 H6 1.0000
C6 C7 1.549(2)
C7 H7A 0.9900
C7 H7B 0.9900
C7 C8 1.538(2)
C8 H8A 0.9900
C8 H8B 0.9900
C8 C9 1.527(2)
C9 H9A 0.9900
C9 H9B 0.9900
C10 H10 1.0000
C10 C11 1.545(2)
C10 C17 1.544(2)
C11 H11A 0.9900
C11 H11B 0.9900
C11 C12 1.540(2)
C12 H12A 0.9900
C12 H12B 0.9900
C12 C13 1.531(2)
C13 H13A 0.9900
C13 H13B 0.9900
C13 C14 1.547(2)
C14 H14 1.0000
C14 C15 1.540(2)
C15 H15A 0.9900
C15 H15B 0.9900
C15 C16 1.536(2)
C16 H16A 0.9900
C16 H16B 0.9900
C16 C17 1.539(2)
C17 H17A 0.9900
C17 H17B 0.9900

loop_
_geom_torsion_atom_site_label_1
_geom_torsion_atom_site_label_2
_geom_torsion_atom_site_label_3
_geom_torsion_atom_site_label_4
_geom_torsion
Pd1 P1 N1 P2 1.36(6)
Pd1 P1 N1 C1A -161.1(4)
Pd1 P1 N1 C1B 162.8(5)
Pd1 P1 C2 C3 69.88(11)
Pd1 P1 C2 C9 -164.13(10)
Pd1 P1 C6 C5 -59.56(12)
Pd1 P1 C6 C7 175.42(8)
Pd1 P2 N1 P1 -1.36(6)
Pd1 P2 N1 C1A 160.8(4)
Pd1 P2 N1 C1B -162.7(5)
Pd1 P2 C10 C11 -65.93(12)
Pd1 P2 C10 C17 168.67(9)
Pd1 P2 C14 C13 68.83(11)
Pd1 P2 C14 C15 -165.88(9)
P1 Pd1 P2 N1 1.08(5)
P1 Pd1 P2 C10 -119.21(7)
P1 Pd1 P2 C14 119.04(6)
P1 C2 C3 C4 55.77(17)
P1 C2 C9 C8 -61.47(17)
P1 C6 C7 C8 52.41(19)
P2 Pd1 P1 N1 -1.08(5)
P2 Pd1 P1 C2 118.55(6)
P2 Pd1 P1 C6 -121.20(7)
P2 C10 C11 C12 -59.29(17)
P2 C10 C17 C16 56.22(18)
P2 C14 C15 C16 -54.93(18)
Cl1 Pd1 P1 N1 -27.23(10)
Cl1 Pd1 P1 C2 92.40(10)
Cl1 Pd1 P1 C6 -147.35(10)
Cl1 Pd1 P2 N1 176.55(5)
Cl1 Pd1 P2 C10 56.26(7)
Cl1 Pd1 P2 C14 -65.48(6)
Cl2 Pd1 P1 N1 175.24(5)
Cl2 Pd1 P1 C2 -65.13(6)
Cl2 Pd1 P1 C6 55.12(7)
N1 P1 C2 C3 178.58(10)
N1 P1 C2 C9 -55.43(14)
N1 P1 C6 C5 -172.04(10)
N1 P1 C6 C7 62.94(13)
N1 P2 C10 C11 -177.46(10)
N1 P2 C10 C17 57.14(13)
N1 P2 C14 C13 177.31(10)
N1 P2 C14 C15 -57.39(13)
C2 P1 N1 P2 -119.65(8)
C2 P1 N1 C1A 77.9(4)
C2 P1 N1 C1B 41.7(5)
C2 P1 C6 C5 68.72(12)
C2 P1 C6 C7 -56.30(12)
C2 C3 C4 C5 -42.9(2)
C3 C2 C9 C8 59.40(19)
C3 C4 C5 C6 45.4(2)
C4 C5 C6 P1 -61.94(16)
C4 C5 C6 C7 61.19(19)
C5 C6 C7 C8 -68.1(2)
C6 P1 N1 P2 131.56(8)
C6 P1 N1 C1A -30.9(4)
C6 P1 N1 C1B -67.1(5)
C6 P1 C2 C3 -64.30(12)
C6 P1 C2 C9 61.69(13)
C6 C7 C8 C9 -43.8(2)
C7 C8 C9 C2 47.7(2)
C9 C2 C3 C4 -67.55(19)
C10 P2 N1 P1 126.70(7)
C10 P2 N1 C1A -71.2(4)
C10 P2 N1 C1B -34.6(5)
C10 P2 C14 C13 -64.78(12)
C10 P2 C14 C15 60.52(13)
C10 C11 C12 C13 46.2(2)
C11 C10 C17 C16 -64.8(2)
C11 C12 C13 C14 -46.3(2)
C12 C13 C14 P2 59.32(16)
C12 C13 C14 C15 -64.24(19)
C13 C14 C15 C16 66.21(19)
C14 P2 N1 P1 -124.45(8)
C14 P2 N1 C1A 37.7(4)
C14 P2 N1 C1B 74.2(5)
C14 P2 C10 C11 64.98(12)
C14 P2 C10 C17 -60.42(12)
C14 C15 C16 C17 42.1(2)
C15 C16 C17 C10 -43.1(2)
C17 C10 C11 C12 63.30(19)
